data_7043958
loop_
_publ_author_name
'Kosai, Tomoyuki'
'Ishida, Shintaro'
'Iwamoto, Takeaki'

_publ_section_title
;
 Heteroaryldisilenes: heteroaryl groups serve as electron acceptors for
 Si&#xE001;Si double bonds in intramolecular charge transfer transitions
;
_journal_name_full 'Dalton Trans.'
_journal_paper_doi 10.1039/C7DT02357J
_journal_year 2017
_chemical_formula_moiety 'C54 H104 S Si12'
_chemical_formula_sum 'C54 H104 S Si12'
_chemical_formula_weight 1122.51
_chemical_melting_point 472
_chemical_name_systematic bis(disilenyl)thiophene
_chemical_properties_physical ', Air-sensitive,Moisture-sensitive,Oxygen-sensitive'
_space_group_crystal_system triclinic
_space_group_IT_number 2
_space_group_name_Hall '-P 1'
_space_group_name_H-M_alt 'P -1'
_symmetry_space_group_name_Hall '-P 1'
_symmetry_space_group_name_H-M 'P -1'
_atom_sites_solution_hydrogens geom
_audit_creation_method SHELXL-2014
_audit_update_record
;
2017-06-26 deposited with the CCDC.
2017-08-11 downloaded from the CCDC.
;
_cell_angle_alpha 84.1110(10)
_cell_angle_beta 81.8700(10)
_cell_angle_gamma 89.7240(10)
_cell_formula_units_Z 2
_cell_length_a 11.8362(12)
_cell_length_b 17.6788(17)
_cell_length_c 18.7605(18)
_cell_measurement_reflns_used 9841
_cell_measurement_temperature 100(2)
_cell_measurement_theta_max 28.57
_cell_measurement_theta_min 2.38
_cell_volume 3865.5(7)
_computing_cell_refinement 'Bruker SAINT'
_computing_data_collection 'Bruker APEX2'
_computing_data_reduction 'Bruker SAINT'
_computing_molecular_graphics 'Bruker SHELXTL'
_computing_publication_material 'Bruker SHELXTL'
_computing_structure_refinement 'SHELXL-2014 (Sheldrick 2014)'
_computing_structure_solution 'SHELXS-97 (Sheldrick 2008)'
_diffrn_ambient_temperature 100(2)
_diffrn_detector_area_resol_mean 8.333
_diffrn_measured_fraction_theta_full 0.996
_diffrn_measured_fraction_theta_max 0.992
_diffrn_measurement_device_type 'Bruker APEXII CCD area detector'
_diffrn_measurement_method 'phi and omega scans'
_diffrn_radiation_monochromator 'Bruker Helios multilayer confocal mirror'
_diffrn_radiation_source 'Bruker TXS fine-focus rotating anode'
_diffrn_radiation_type MoK\a
_diffrn_radiation_wavelength 0.71073
_diffrn_reflns_av_R_equivalents 0.0177
_diffrn_reflns_av_unetI/netI 0.0224
_diffrn_reflns_Laue_measured_fraction_full 0.996
_diffrn_reflns_Laue_measured_fraction_max 0.992
_diffrn_reflns_limit_h_max 14
_diffrn_reflns_limit_h_min -14
_diffrn_reflns_limit_k_max 22
_diffrn_reflns_limit_k_min -22
_diffrn_reflns_limit_l_max 23
_diffrn_reflns_limit_l_min -23
_diffrn_reflns_number 41666
_diffrn_reflns_point_group_measured_fraction_full 0.996
_diffrn_reflns_point_group_measured_fraction_max 0.992
_diffrn_reflns_theta_full 25.242
_diffrn_reflns_theta_max 26.500
_diffrn_reflns_theta_min 1.514
_exptl_absorpt_coefficient_mu 0.255
_exptl_absorpt_correction_T_max 0.7458
_exptl_absorpt_correction_T_min 0.6850
_exptl_absorpt_correction_type empirical
_exptl_absorpt_process_details 'SADABS Sheldrick 1996'
_exptl_crystal_colour yellow
_exptl_crystal_density_diffrn 0.964
_exptl_crystal_description plate
_exptl_crystal_F_000 1224
_exptl_crystal_recrystallization_method 'Re-crystallisation from solvent: tetrahydrofuran'
_exptl_crystal_size_max 0.150
_exptl_crystal_size_mid 0.100
_exptl_crystal_size_min 0.040
_platon_squeeze_details
;
;
_refine_diff_density_max 0.501
_refine_diff_density_min -0.344
_refine_diff_density_rms 0.044
_refine_ls_extinction_method none
_refine_ls_goodness_of_fit_ref 1.044
_refine_ls_hydrogen_treatment constr
_refine_ls_matrix_type full
_refine_ls_number_parameters 635
_refine_ls_number_reflns 15902
_refine_ls_number_restraints 0
_refine_ls_restrained_S_all 1.044
_refine_ls_R_factor_all 0.0355
_refine_ls_R_factor_gt 0.0296
_refine_ls_shift/su_max 0.010
_refine_ls_shift/su_mean 0.000
_refine_ls_structure_factor_coef Fsqd
_refine_ls_weighting_details 'w=1/[\s^2^(Fo^2^)+(0.0507P)^2^+0.6345P] where P=(Fo^2^+2Fc^2^)/3'
_refine_ls_weighting_scheme calc
_refine_ls_wR_factor_gt 0.0817
_refine_ls_wR_factor_ref 0.0844
_reflns_Friedel_coverage 0.000
_reflns_number_gt 13622
_reflns_number_total 15902
_reflns_threshold_expression 'I > 2\s(I)'
_cod_data_source_file c7dt02357j2.cif
_cod_data_source_block si371a
_cod_database_code 7043958
_shelx_space_group_comment
;
The symmetry employed for this shelxl refinement is uniquely defined
by the following loop, which should always be used as a source of
symmetry information in preference to the above space-group names.
They are only intended as comments.
;
_shelx_estimated_absorpt_t_min 0.963
_shelx_estimated_absorpt_t_max 0.990
_shelxl_version_number 2014-3

loop_
_space_group_symop_operation_xyz
'x, y, z'
'-x, -y, -z'

loop_
_atom_site_label
_atom_site_type_symbol
_atom_site_fract_x
_atom_site_fract_y
_atom_site_fract_z
_atom_site_U_iso_or_equiv
_atom_site_adp_type
_atom_site_occupancy
_atom_site_site_symmetry_order
_atom_site_calc_flag
_atom_site_refinement_flags_posn
_atom_site_refinement_flags_adp
Si1 Si 0.03458(3) 0.26092(2) 0.60714(2) 0.01392(7) Uani 1 1 d . .
Si2 Si 0.14432(3) 0.26469(2) 0.50288(2) 0.01670(8) Uani 1 1 d . .
Si3 Si -0.01153(3) 0.23926(2) 0.12548(2) 0.01621(8) Uani 1 1 d . .
Si4 Si -0.09804(3) 0.24601(2) 0.23537(2) 0.02207(9) Uani 1 1 d . .
Si5 Si 0.21996(3) 0.25179(2) 0.71383(2) 0.01686(8) Uani 1 1 d . .
Si6 Si 0.05745(3) 0.39318(2) 0.70683(2) 0.01742(8) Uani 1 1 d . .
Si7 Si -0.07684(3) 0.09172(2) 0.65222(2) 0.01729(8) Uani 1 1 d . .
Si8 Si -0.21590(3) 0.22581(2) 0.58301(2) 0.02058(8) Uani 1 1 d . .
Si9 Si -0.14306(3) 0.14482(2) 0.03082(2) 0.02377(9) Uani 1 1 d . .
Si10 Si -0.18429(3) 0.32186(2) 0.02411(2) 0.02646(9) Uani 1 1 d . .
Si11 Si 0.24186(3) 0.18169(2) 0.08333(2) 0.01973(8) Uani 1 1 d . .
Si12 Si 0.20492(3) 0.34644(2) 0.13078(2) 0.02264(9) Uani 1 1 d . .
S1 S 0.00349(3) 0.29463(2) 0.36886(2) 0.01959(7) Uani 1 1 d . .
C1 C 0.08064(11) 0.23649(7) 0.42398(7) 0.0171(3) Uani 1 1 d . .
C2 C 0.09347(11) 0.16682(7) 0.39705(7) 0.0185(3) Uani 1 1 d . .
H1 H 0.1337 0.1261 0.4187 0.022 Uiso 1 1 calc R U
C9 C 0.25991(12) 0.15764(8) 0.67933(8) 0.0228(3) Uani 1 1 d . .
H2 H 0.2372 0.1564 0.6312 0.034 Uiso 1 1 calc R U
H3 H 0.2207 0.1165 0.7126 0.034 Uiso 1 1 calc R U
H4 H 0.3426 0.1509 0.6763 0.034 Uiso 1 1 calc R U
C28 C 0.53903(15) 0.49901(10) 0.39956(11) 0.0455(5) Uani 1 1 d . .
H5 H 0.5597 0.5008 0.3469 0.068 Uiso 1 1 calc R U
H6 H 0.6054 0.4837 0.4232 0.068 Uiso 1 1 calc R U
H7 H 0.5142 0.5494 0.4124 0.068 Uiso 1 1 calc R U
C33 C -0.48578(12) 0.18218(9) 0.30891(7) 0.0257(3) Uani 1 1 d . .
C38 C -0.29718(15) 0.35799(9) 0.28105(10) 0.0395(4) Uani 1 1 d . .
H8 H -0.3632 0.3906 0.2752 0.059 Uiso 1 1 calc R U
H9 H -0.2365 0.3709 0.2404 0.059 Uiso 1 1 calc R U
H10 H -0.2693 0.3659 0.3265 0.059 Uiso 1 1 calc R U
C43 C -0.06987(14) 0.06278(9) 0.07635(8) 0.0326(3) Uani 1 1 d . .
H11 H -0.0677 0.0710 0.1270 0.049 Uiso 1 1 calc R U
H12 H 0.0082 0.0589 0.0515 0.049 Uiso 1 1 calc R U
H13 H -0.1119 0.0156 0.0743 0.049 Uiso 1 1 calc R U
C44 C -0.12869(15) 0.12687(10) -0.06708(8) 0.0361(4) Uani 1 1 d . .
H14 H -0.1637 0.0776 -0.0710 0.054 Uiso 1 1 calc R U
H15 H -0.0477 0.1264 -0.0872 0.054 Uiso 1 1 calc R U
H16 H -0.1672 0.1672 -0.0940 0.054 Uiso 1 1 calc R U
C45 C -0.29614(13) 0.13516(11) 0.07091(9) 0.0393(4) Uani 1 1 d . .
H17 H -0.3410 0.1728 0.0452 0.059 Uiso 1 1 calc R U
H18 H -0.3043 0.1437 0.1222 0.059 Uiso 1 1 calc R U
H19 H -0.3237 0.0839 0.0664 0.059 Uiso 1 1 calc R U
C46 C -0.24036(17) 0.31543(14) -0.06393(9) 0.0554(6) Uani 1 1 d . .
H20 H -0.2889 0.2700 -0.0599 0.083 Uiso 1 1 calc R U
H21 H -0.1763 0.3122 -0.1027 0.083 Uiso 1 1 calc R U
H22 H -0.2852 0.3608 -0.0751 0.083 Uiso 1 1 calc R U
C47 C -0.31033(14) 0.32270(10) 0.09569(9) 0.0379(4) Uani 1 1 d . .
H23 H -0.2855 0.3134 0.1434 0.057 Uiso 1 1 calc R U
H24 H -0.3645 0.2828 0.0898 0.057 Uiso 1 1 calc R U
H25 H -0.3473 0.3723 0.0915 0.057 Uiso 1 1 calc R U
C48 C -0.11578(17) 0.41758(10) 0.01610(13) 0.0563(6) Uani 1 1 d . .
H26 H -0.1706 0.4566 0.0033 0.084 Uiso 1 1 calc R U
H27 H -0.0492 0.4202 -0.0217 0.084 Uiso 1 1 calc R U
H28 H -0.0914 0.4263 0.0624 0.084 Uiso 1 1 calc R U
C49 C 0.23374(14) 0.12499(9) 0.00495(8) 0.0321(3) Uani 1 1 d . .
H29 H 0.2886 0.0834 0.0061 0.048 Uiso 1 1 calc R U
H30 H 0.2518 0.1580 -0.0405 0.048 Uiso 1 1 calc R U
H31 H 0.1565 0.1040 0.0082 0.048 Uiso 1 1 calc R U
C3 C 0.04145(11) 0.16136(8) 0.33438(7) 0.0200(3) Uani 1 1 d . .
H32 H 0.0432 0.1165 0.3105 0.024 Uiso 1 1 calc R U
C4 C -0.01174(11) 0.22645(8) 0.31111(7) 0.0191(3) Uani 1 1 d . .
C5 C 0.07320(10) 0.28723(7) 0.69614(7) 0.0150(2) Uani 1 1 d . .
C6 C -0.02219(11) 0.24269(7) 0.75172(7) 0.0173(3) Uani 1 1 d . .
H33 H 0.0083 0.1932 0.7697 0.021 Uiso 1 1 calc R U
H34 H -0.0429 0.2722 0.7937 0.021 Uiso 1 1 calc R U
C7 C -0.12962(11) 0.22878(7) 0.71729(7) 0.0185(3) Uani 1 1 d . .
H35 H -0.1728 0.2767 0.7123 0.022 Uiso 1 1 calc R U
H36 H -0.1793 0.1907 0.7492 0.022 Uiso 1 1 calc R U
C8 C -0.09697(10) 0.19934(7) 0.64029(7) 0.0157(2) Uani 1 1 d . .
C10 C 0.33519(11) 0.32091(8) 0.67227(8) 0.0233(3) Uani 1 1 d . .
H37 H 0.3256 0.3680 0.6958 0.035 Uiso 1 1 calc R U
H38 H 0.3308 0.3321 0.6205 0.035 Uiso 1 1 calc R U
H39 H 0.4097 0.2990 0.6787 0.035 Uiso 1 1 calc R U
C11 C 0.22401(13) 0.23549(9) 0.81374(7) 0.0283(3) Uani 1 1 d . .
H40 H 0.3009 0.2201 0.8224 0.042 Uiso 1 1 calc R U
H41 H 0.1692 0.1953 0.8352 0.042 Uiso 1 1 calc R U
H42 H 0.2041 0.2826 0.8358 0.042 Uiso 1 1 calc R U
C12 C 0.11024(13) 0.41793(8) 0.79144(8) 0.0279(3) Uani 1 1 d . .
H43 H 0.1927 0.4094 0.7875 0.042 Uiso 1 1 calc R U
H44 H 0.0712 0.3858 0.8333 0.042 Uiso 1 1 calc R U
H45 H 0.0944 0.4715 0.7977 0.042 Uiso 1 1 calc R U
C13 C 0.13204(13) 0.45626(8) 0.62858(8) 0.0268(3) Uani 1 1 d . .
H46 H 0.0924 0.4538 0.5864 0.040 Uiso 1 1 calc R U
H47 H 0.2109 0.4394 0.6171 0.040 Uiso 1 1 calc R U
H48 H 0.1320 0.5087 0.6411 0.040 Uiso 1 1 calc R U
C14 C -0.09655(12) 0.42077(8) 0.71820(8) 0.0228(3) Uani 1 1 d . .
H49 H -0.1025 0.4755 0.7221 0.034 Uiso 1 1 calc R U
H50 H -0.1369 0.3928 0.7622 0.034 Uiso 1 1 calc R U
H51 H -0.1308 0.4084 0.6762 0.034 Uiso 1 1 calc R U
C15 C 0.02157(13) 0.05701(8) 0.57604(8) 0.0252(3) Uani 1 1 d . .
H52 H 0.0287 0.0017 0.5845 0.038 Uiso 1 1 calc R U
H53 H 0.0968 0.0809 0.5731 0.038 Uiso 1 1 calc R U
H54 H -0.0091 0.0702 0.5305 0.038 Uiso 1 1 calc R U
C16 C -0.21617(13) 0.03900(9) 0.66185(9) 0.0310(3) Uani 1 1 d . .
H55 H -0.2490 0.0479 0.6166 0.047 Uiso 1 1 calc R U
H56 H -0.2690 0.0571 0.7015 0.047 Uiso 1 1 calc R U
H57 H -0.2034 -0.0155 0.6725 0.047 Uiso 1 1 calc R U
C17 C -0.02350(13) 0.05734(8) 0.73917(7) 0.0235(3) Uani 1 1 d . .
H58 H -0.0193 0.0017 0.7436 0.035 Uiso 1 1 calc R U
H59 H -0.0759 0.0734 0.7800 0.035 Uiso 1 1 calc R U
H60 H 0.0526 0.0789 0.7394 0.035 Uiso 1 1 calc R U
C18 C -0.21026(12) 0.17300(8) 0.50120(8) 0.0252(3) Uani 1 1 d . .
H61 H -0.2268 0.1190 0.5163 0.038 Uiso 1 1 calc R U
H62 H -0.1340 0.1786 0.4730 0.038 Uiso 1 1 calc R U
H63 H -0.2671 0.1937 0.4714 0.038 Uiso 1 1 calc R U
C19 C -0.21168(14) 0.32975(8) 0.55031(9) 0.0330(4) Uani 1 1 d . .
H64 H -0.2799 0.3429 0.5278 0.050 Uiso 1 1 calc R U
H65 H -0.1434 0.3411 0.5147 0.050 Uiso 1 1 calc R U
H66 H -0.2095 0.3596 0.5914 0.050 Uiso 1 1 calc R U
C20 C -0.35860(12) 0.20918(10) 0.64028(9) 0.0347(4) Uani 1 1 d . .
H67 H -0.4188 0.2286 0.6126 0.052 Uiso 1 1 calc R U
H68 H -0.3611 0.2357 0.6838 0.052 Uiso 1 1 calc R U
H69 H -0.3705 0.1545 0.6543 0.052 Uiso 1 1 calc R U
C21 C 0.26215(11) 0.33705(7) 0.47305(7) 0.0173(3) Uani 1 1 d . .
C22 C 0.37724(11) 0.31449(8) 0.47233(7) 0.0207(3) Uani 1 1 d . .
C23 C 0.46463(12) 0.36753(9) 0.44877(8) 0.0271(3) Uani 1 1 d . .
H70 H 0.5415 0.3521 0.4494 0.033 Uiso 1 1 calc R U
C24 C 0.44305(13) 0.44214(9) 0.42444(8) 0.0298(3) Uani 1 1 d . .
C25 C 0.33057(13) 0.46370(8) 0.42409(8) 0.0281(3) Uani 1 1 d . .
H71 H 0.3146 0.5147 0.4076 0.034 Uiso 1 1 calc R U
C26 C 0.24006(12) 0.41296(8) 0.44713(7) 0.0218(3) Uani 1 1 d . .
C27 C 0.40949(12) 0.23455(8) 0.49679(8) 0.0266(3) Uani 1 1 d . .
H72 H 0.4836 0.2225 0.4701 0.040 Uiso 1 1 calc R U
H73 H 0.3514 0.1990 0.4874 0.040 Uiso 1 1 calc R U
H74 H 0.4144 0.2301 0.5488 0.040 Uiso 1 1 calc R U
C29 C 0.12124(13) 0.44147(8) 0.44170(8) 0.0275(3) Uani 1 1 d . .
H75 H 0.1164 0.4947 0.4519 0.041 Uiso 1 1 calc R U
H76 H 0.0664 0.4108 0.4769 0.041 Uiso 1 1 calc R U
H77 H 0.1035 0.4375 0.3927 0.041 Uiso 1 1 calc R U
C30 C -0.25165(11) 0.21837(8) 0.26689(7) 0.0203(3) Uani 1 1 d . .
C31 C -0.29021(12) 0.14194(8) 0.27697(7) 0.0232(3) Uani 1 1 d . .
C32 C -0.40565(13) 0.12564(9) 0.29684(8) 0.0268(3) Uani 1 1 d . .
H78 H -0.4306 0.0741 0.3024 0.032 Uiso 1 1 calc R U
C34 C -0.44732(12) 0.25655(9) 0.30248(8) 0.0276(3) Uani 1 1 d . .
H79 H -0.5009 0.2957 0.3119 0.033 Uiso 1 1 calc R U
C35 C -0.33185(12) 0.27603(8) 0.28259(7) 0.0243(3) Uani 1 1 d . .
C36 C -0.20891(14) 0.07641(9) 0.26989(9) 0.0351(4) Uani 1 1 d . .
H80 H -0.1880 0.0588 0.3175 0.053 Uiso 1 1 calc R U
H81 H -0.1401 0.0931 0.2366 0.053 Uiso 1 1 calc R U
H82 H -0.2458 0.0347 0.2510 0.053 Uiso 1 1 calc R U
C37 C -0.61057(13) 0.16154(11) 0.32908(9) 0.0366(4) Uani 1 1 d . .
H83 H -0.6385 0.1408 0.2883 0.055 Uiso 1 1 calc R U
H84 H -0.6540 0.2071 0.3408 0.055 Uiso 1 1 calc R U
H85 H -0.6203 0.1234 0.3713 0.055 Uiso 1 1 calc R U
C39 C -0.07930(11) 0.24205(8) 0.03939(7) 0.0192(3) Uani 1 1 d . .
C40 C 0.02996(11) 0.25644(8) -0.01952(7) 0.0213(3) Uani 1 1 d . .
H86 H 0.0603 0.2069 -0.0334 0.026 Uiso 1 1 calc R U
H87 H 0.0078 0.2855 -0.0633 0.026 Uiso 1 1 calc R U
C41 C 0.12380(11) 0.30029(8) 0.00768(7) 0.0206(3) Uani 1 1 d . .
H88 H 0.1027 0.3545 0.0078 0.025 Uiso 1 1 calc R U
H89 H 0.1961 0.2972 -0.0255 0.025 Uiso 1 1 calc R U
C42 C 0.14171(11) 0.26683(7) 0.08657(7) 0.0173(3) Uani 1 1 d . .
C50 C 0.21205(13) 0.11617(9) 0.16831(8) 0.0291(3) Uani 1 1 d . .
H90 H 0.2705 0.0767 0.1685 0.044 Uiso 1 1 calc R U
H91 H 0.1368 0.0924 0.1710 0.044 Uiso 1 1 calc R U
H92 H 0.2132 0.1450 0.2101 0.044 Uiso 1 1 calc R U
C51 C 0.39658(13) 0.20963(10) 0.06934(10) 0.0368(4) Uani 1 1 d . .
H93 H 0.4125 0.2379 0.1091 0.055 Uiso 1 1 calc R U
H94 H 0.4146 0.2417 0.0234 0.055 Uiso 1 1 calc R U
H95 H 0.4435 0.1638 0.0682 0.055 Uiso 1 1 calc R U
C52 C 0.32285(14) 0.39582(9) 0.06495(9) 0.0335(4) Uani 1 1 d . .
H96 H 0.2935 0.4139 0.0200 0.050 Uiso 1 1 calc R U
H97 H 0.3852 0.3601 0.0545 0.050 Uiso 1 1 calc R U
H98 H 0.3513 0.4392 0.0861 0.050 Uiso 1 1 calc R U
C53 C 0.26120(14) 0.31283(9) 0.21652(8) 0.0318(3) Uani 1 1 d . .
H99 H 0.2849 0.3567 0.2389 0.048 Uiso 1 1 calc R U
H100 H 0.3269 0.2798 0.2058 0.048 Uiso 1 1 calc R U
H101 H 0.2014 0.2843 0.2498 0.048 Uiso 1 1 calc R U
C54 C 0.09968(14) 0.42262(9) 0.15226(9) 0.0345(4) Uani 1 1 d . .
H102 H 0.0397 0.4024 0.1909 0.052 Uiso 1 1 calc R U
H103 H 0.0655 0.4401 0.1089 0.052 Uiso 1 1 calc R U
H104 H 0.1385 0.4653 0.1682 0.052 Uiso 1 1 calc R U

loop_
_atom_site_aniso_label
_atom_site_aniso_U_11
_atom_site_aniso_U_22
_atom_site_aniso_U_33
_atom_site_aniso_U_23
_atom_site_aniso_U_13
_atom_site_aniso_U_12
Si1 0.01425(16) 0.01402(16) 0.01376(16) -0.00226(13) -0.00221(13) -0.00134(12)
Si2 0.01768(18) 0.01936(18) 0.01303(17) -0.00097(13) -0.00244(13) -0.00456(13)
Si3 0.01487(17) 0.02082(18) 0.01285(17) -0.00133(13) -0.00193(13) 0.00036(13)
Si4 0.01753(18) 0.0351(2) 0.01340(18) -0.00215(15) -0.00178(14) -0.00221(15)
Si5 0.01585(17) 0.02022(18) 0.01497(17) -0.00273(13) -0.00316(13) 0.00101(13)
Si6 0.01885(18) 0.01549(17) 0.01853(18) -0.00476(13) -0.00255(14) -0.00103(13)
Si7 0.01922(18) 0.01417(17) 0.01817(18) -0.00168(13) -0.00147(14) -0.00330(13)
Si8 0.01591(18) 0.02243(19) 0.0250(2) -0.00535(15) -0.00635(15) 0.00089(14)
Si9 0.0217(2) 0.0336(2) 0.01677(18) -0.00631(16) -0.00262(15) -0.00470(16)
Si10 0.0215(2) 0.0382(2) 0.01909(19) 0.00155(16) -0.00418(15) 0.00925(17)
Si11 0.01673(18) 0.02284(19) 0.01894(18) -0.00105(14) -0.00111(14) 0.00254(14)
Si12 0.0233(2) 0.02240(19) 0.02220(19) -0.00362(15) -0.00192(15) -0.00437(15)
S1 0.02419(17) 0.01975(16) 0.01589(16) -0.00244(12) -0.00599(13) 0.00052(12)
C1 0.0166(6) 0.0204(6) 0.0138(6) 0.0000(5) -0.0012(5) -0.0021(5)
C2 0.0179(6) 0.0204(6) 0.0165(6) -0.0008(5) -0.0008(5) -0.0005(5)
C9 0.0218(7) 0.0214(7) 0.0248(7) -0.0011(5) -0.0034(6) 0.0028(5)
C28 0.0395(10) 0.0408(10) 0.0524(11) -0.0139(8) 0.0139(8) -0.0242(8)
C33 0.0187(7) 0.0404(8) 0.0174(7) 0.0006(6) -0.0028(5) -0.0021(6)
C38 0.0377(9) 0.0322(9) 0.0471(10) -0.0143(7) 0.0067(8) -0.0018(7)
C43 0.0419(9) 0.0288(8) 0.0276(8) -0.0062(6) -0.0035(7) -0.0062(7)
C44 0.0393(9) 0.0477(10) 0.0232(8) -0.0115(7) -0.0051(7) -0.0050(7)
C45 0.0247(8) 0.0551(11) 0.0385(9) -0.0111(8) -0.0004(7) -0.0122(7)
C46 0.0502(12) 0.0929(16) 0.0257(9) -0.0074(9) -0.0149(8) 0.0397(11)
C47 0.0303(8) 0.0494(10) 0.0324(9) -0.0039(7) 0.0002(7) 0.0129(7)
C48 0.0417(11) 0.0356(10) 0.0861(16) 0.0183(10) -0.0080(10) 0.0136(8)
C49 0.0366(9) 0.0338(8) 0.0268(8) -0.0089(6) -0.0043(7) 0.0120(7)
C3 0.0211(7) 0.0218(7) 0.0168(6) -0.0053(5) 0.0007(5) -0.0024(5)
C4 0.0201(7) 0.0246(7) 0.0128(6) -0.0033(5) -0.0013(5) -0.0040(5)
C5 0.0158(6) 0.0150(6) 0.0141(6) -0.0027(5) -0.0013(5) -0.0010(5)
C6 0.0193(6) 0.0171(6) 0.0150(6) -0.0025(5) -0.0001(5) -0.0014(5)
C7 0.0166(6) 0.0189(6) 0.0195(6) -0.0035(5) 0.0009(5) -0.0016(5)
C8 0.0143(6) 0.0160(6) 0.0168(6) -0.0027(5) -0.0013(5) -0.0011(5)
C10 0.0170(6) 0.0259(7) 0.0275(7) -0.0061(6) -0.0026(5) -0.0025(5)
C11 0.0274(8) 0.0397(9) 0.0185(7) -0.0031(6) -0.0061(6) 0.0065(6)
C12 0.0317(8) 0.0274(8) 0.0283(8) -0.0133(6) -0.0093(6) 0.0033(6)
C13 0.0299(8) 0.0180(7) 0.0311(8) -0.0020(6) 0.0008(6) -0.0041(6)
C14 0.0253(7) 0.0186(7) 0.0249(7) -0.0048(5) -0.0025(6) 0.0028(5)
C15 0.0360(8) 0.0160(6) 0.0228(7) -0.0042(5) 0.0006(6) -0.0007(6)
C16 0.0289(8) 0.0249(7) 0.0383(9) 0.0027(6) -0.0056(7) -0.0101(6)
C17 0.0304(8) 0.0170(6) 0.0228(7) -0.0009(5) -0.0034(6) -0.0004(5)
C18 0.0230(7) 0.0286(7) 0.0256(7) -0.0040(6) -0.0082(6) -0.0027(6)
C19 0.0361(9) 0.0245(8) 0.0439(9) -0.0066(7) -0.0224(7) 0.0091(6)
C20 0.0181(7) 0.0508(10) 0.0375(9) -0.0129(7) -0.0054(6) 0.0026(7)
C21 0.0192(6) 0.0188(6) 0.0139(6) -0.0022(5) -0.0016(5) -0.0041(5)
C22 0.0208(7) 0.0255(7) 0.0161(6) -0.0052(5) -0.0012(5) -0.0026(5)
C23 0.0193(7) 0.0357(8) 0.0266(7) -0.0102(6) 0.0008(6) -0.0064(6)
C24 0.0311(8) 0.0290(8) 0.0277(8) -0.0099(6) 0.0072(6) -0.0151(6)
C25 0.0370(8) 0.0191(7) 0.0262(8) -0.0028(6) 0.0034(6) -0.0073(6)
C26 0.0264(7) 0.0205(7) 0.0184(7) -0.0037(5) -0.0016(5) -0.0031(5)
C27 0.0210(7) 0.0330(8) 0.0248(7) -0.0013(6) -0.0016(6) 0.0046(6)
C29 0.0318(8) 0.0191(7) 0.0312(8) 0.0026(6) -0.0069(6) 0.0002(6)
C30 0.0178(6) 0.0293(7) 0.0136(6) -0.0028(5) -0.0012(5) -0.0010(5)
C31 0.0234(7) 0.0270(7) 0.0180(7) 0.0011(5) -0.0021(5) 0.0021(6)
C32 0.0278(8) 0.0278(7) 0.0241(7) 0.0028(6) -0.0047(6) -0.0047(6)
C34 0.0226(7) 0.0362(8) 0.0235(7) -0.0057(6) 0.0005(6) 0.0065(6)
C35 0.0248(7) 0.0296(7) 0.0185(7) -0.0074(6) 0.0001(5) 0.0006(6)
C36 0.0310(8) 0.0282(8) 0.0430(9) 0.0043(7) -0.0005(7) 0.0040(6)
C37 0.0194(8) 0.0566(11) 0.0324(9) 0.0027(8) -0.0042(6) -0.0047(7)
C39 0.0165(6) 0.0284(7) 0.0130(6) -0.0023(5) -0.0026(5) 0.0012(5)
C40 0.0191(7) 0.0304(7) 0.0134(6) 0.0000(5) -0.0010(5) 0.0016(5)
C41 0.0202(7) 0.0246(7) 0.0153(6) 0.0024(5) -0.0002(5) 0.0009(5)
C42 0.0154(6) 0.0210(6) 0.0153(6) -0.0012(5) -0.0018(5) -0.0009(5)
C50 0.0310(8) 0.0292(8) 0.0252(7) 0.0022(6) -0.0014(6) 0.0077(6)
C51 0.0191(7) 0.0410(9) 0.0487(10) -0.0049(8) 0.0005(7) 0.0036(6)
C52 0.0336(9) 0.0321(8) 0.0332(8) -0.0023(7) 0.0010(7) -0.0108(7)
C53 0.0308(8) 0.0389(9) 0.0271(8) -0.0039(7) -0.0082(6) -0.0097(7)
C54 0.0409(9) 0.0242(8) 0.0384(9) -0.0102(7) -0.0001(7) -0.0018(7)

loop_
_atom_type_symbol
_atom_type_description
_atom_type_scat_dispersion_real
_atom_type_scat_dispersion_imag
_atom_type_scat_source
C C 0.0033 0.0016 'International Tables Vol C Tables 4.2.6.8 and 6.1.1.4'
H H 0.0000 0.0000 'International Tables Vol C Tables 4.2.6.8 and 6.1.1.4'
Si Si 0.0817 0.0704 'International Tables Vol C Tables 4.2.6.8 and 6.1.1.4'
S S 0.1246 0.1234 'International Tables Vol C Tables 4.2.6.8 and 6.1.1.4'

loop_
_geom_angle_atom_site_label_1
_geom_angle_atom_site_label_2
_geom_angle_atom_site_label_3
_geom_angle
C5 Si1 C8 100.73(5)
C5 Si1 Si2 127.84(4)
C8 Si1 Si2 127.99(4)
C1 Si2 C21 111.14(6)
C1 Si2 Si1 117.89(4)
C21 Si2 Si1 123.18(4)
C39 Si3 C42 100.68(6)
C39 Si3 Si4 127.32(4)
C42 Si3 Si4 128.34(4)
C4 Si4 C30 110.31(6)
C4 Si4 Si3 117.47(5)
C30 Si4 Si3 124.26(4)
C10 Si5 C11 108.95(7)
C10 Si5 C9 106.84(6)
C11 Si5 C9 104.65(7)
C10 Si5 C5 111.71(6)
C11 Si5 C5 109.91(6)
C9 Si5 C5 114.42(6)
C13 Si6 C14 107.14(7)
C13 Si6 C12 108.30(7)
C14 Si6 C12 104.67(7)
C13 Si6 C5 113.85(6)
C14 Si6 C5 110.85(6)
C12 Si6 C5 111.54(6)
C15 Si7 C16 108.66(7)
C15 Si7 C17 108.35(7)
C16 Si7 C17 101.65(7)
C15 Si7 C8 112.57(6)
C16 Si7 C8 111.83(6)
C17 Si7 C8 113.15(6)
C18 Si8 C19 106.86(7)
C18 Si8 C20 109.30(7)
C19 Si8 C20 105.22(8)
C18 Si8 C8 113.86(6)
C19 Si8 C8 111.53(6)
C20 Si8 C8 109.68(7)
C45 Si9 C43 105.27(8)
C45 Si9 C44 108.94(8)
C43 Si9 C44 105.15(8)
C45 Si9 C39 112.92(7)
C43 Si9 C39 114.04(6)
C44 Si9 C39 110.08(7)
C47 Si10 C48 106.41(9)
C47 Si10 C46 107.03(9)
C48 Si10 C46 105.72(11)
C47 Si10 C39 115.02(7)
C48 Si10 C39 112.23(7)
C46 Si10 C39 109.88(7)
C50 Si11 C49 108.07(7)
C50 Si11 C51 108.52(8)
C49 Si11 C51 101.80(8)
C50 Si11 C42 110.63(6)
C49 Si11 C42 114.14(6)
C51 Si11 C42 113.18(7)
C54 Si12 C53 107.05(8)
C54 Si12 C52 104.76(7)
C53 Si12 C52 109.21(7)
C54 Si12 C42 112.48(7)
C53 Si12 C42 113.59(6)
C52 Si12 C42 109.33(7)
C4 S1 C1 94.41(6)
C2 C1 S1 108.46(9)
C2 C1 Si2 125.33(10)
S1 C1 Si2 126.10(8)
C1 C2 C3 114.09(12)
C34 C33 C32 118.01(13)
C34 C33 C37 121.95(14)
C32 C33 C37 120.04(14)
C4 C3 C2 114.21(12)
C3 C4 S1 108.83(10)
C3 C4 Si4 130.45(10)
S1 C4 Si4 120.60(8)
C6 C5 Si1 100.99(8)
C6 C5 Si5 109.74(8)
Si1 C5 Si5 112.81(6)
C6 C5 Si6 108.18(8)
Si1 C5 Si6 113.18(6)
Si5 C5 Si6 111.33(6)
C7 C6 C5 111.88(10)
C6 C7 C8 110.91(10)
C7 C8 Si1 98.66(8)
C7 C8 Si7 109.09(8)
Si1 C8 Si7 117.57(6)
C7 C8 Si8 108.98(8)
Si1 C8 Si8 110.62(6)
Si7 C8 Si8 111.01(6)
C26 C21 C22 118.30(12)
C26 C21 Si2 122.08(10)
C22 C21 Si2 119.51(10)
C23 C22 C21 119.62(13)
C23 C22 C27 118.10(13)
C21 C22 C27 122.28(12)
C24 C23 C22 122.10(14)
C23 C24 C25 118.14(13)
C23 C24 C28 121.31(15)
C25 C24 C28 120.54(15)
C24 C25 C26 122.06(14)
C25 C26 C21 119.74(13)
C25 C26 C29 117.74(13)
C21 C26 C29 122.51(12)
C35 C30 C31 118.37(12)
C35 C30 Si4 118.94(10)
C31 C30 Si4 122.69(10)
C32 C31 C30 119.79(13)
C32 C31 C36 118.20(13)
C30 C31 C36 121.96(13)
C31 C32 C33 122.14(14)
C33 C34 C35 122.09(13)
C34 C35 C30 119.43(13)
C34 C35 C38 118.26(13)
C30 C35 C38 122.28(13)
C40 C39 Si3 100.39(8)
C40 C39 Si10 108.41(9)
Si3 C39 Si10 116.38(7)
C40 C39 Si9 108.68(9)
Si3 C39 Si9 110.35(7)
Si10 C39 Si9 111.80(7)
C41 C40 C39 112.37(11)
C40 C41 C42 110.94(10)
C41 C42 Si3 99.83(8)
C41 C42 Si11 110.72(9)
Si3 C42 Si11 113.01(7)
C41 C42 Si12 107.30(9)
Si3 C42 Si12 114.75(7)
Si11 C42 Si12 110.56(6)

loop_
_geom_bond_atom_site_label_1
_geom_bond_atom_site_label_2
_geom_bond_distance
Si1 C5 1.8948(13)
Si1 C8 1.8973(13)
Si1 Si2 2.1846(5)
Si2 C1 1.8652(13)
Si2 C21 1.8825(13)
Si3 C39 1.8984(13)
Si3 C42 1.9030(13)
Si3 Si4 2.1829(5)
Si4 C4 1.8676(13)
Si4 C30 1.8814(14)
Si5 C10 1.8658(14)
Si5 C11 1.8743(14)
Si5 C9 1.8815(14)
Si5 C5 1.9053(13)
Si6 C13 1.8669(14)
Si6 C14 1.8731(14)
Si6 C12 1.8780(14)
Si6 C5 1.9096(13)
Si7 C15 1.8651(14)
Si7 C16 1.8753(15)
Si7 C17 1.8744(14)
Si7 C8 1.9105(13)
Si8 C18 1.8698(15)
Si8 C19 1.8753(16)
Si8 C20 1.8763(16)
Si8 C8 1.9166(13)
Si9 C45 1.8625(16)
Si9 C43 1.8779(17)
Si9 C44 1.8799(15)
Si9 C39 1.9114(14)
Si10 C47 1.8618(16)
Si10 C48 1.863(2)
Si10 C46 1.8790(18)
Si10 C39 1.9021(14)
Si11 C50 1.8637(15)
Si11 C49 1.8762(15)
Si11 C51 1.8742(16)
Si11 C42 1.9119(13)
Si12 C54 1.8657(16)
Si12 C53 1.8675(16)
Si12 C52 1.8811(16)
Si12 C42 1.9115(14)
S1 C4 1.7276(13)
S1 C1 1.7319(13)
C1 C2 1.3781(18)
C2 C3 1.4140(18)
C28 C24 1.511(2)
C33 C34 1.381(2)
C33 C32 1.388(2)
C33 C37 1.509(2)
C38 C35 1.504(2)
C3 C4 1.3706(19)
C5 C6 1.5777(17)
C6 C7 1.5370(18)
C7 C8 1.5816(17)
C21 C26 1.4158(19)
C21 C22 1.4162(19)
C22 C23 1.3927(19)
C22 C27 1.505(2)
C23 C24 1.386(2)
C24 C25 1.384(2)
C25 C26 1.3920(19)
C26 C29 1.505(2)
C30 C35 1.4141(19)
C30 C31 1.414(2)
C31 C32 1.388(2)
C31 C36 1.507(2)
C34 C35 1.400(2)
C39 C40 1.5812(18)
C40 C41 1.5312(19)
C41 C42 1.5791(17)

loop_
_geom_torsion_atom_site_label_1
_geom_torsion_atom_site_label_2
_geom_torsion_atom_site_label_3
_geom_torsion_atom_site_label_4
_geom_torsion
C4 S1 C1 C2 0.28(10)
C4 S1 C1 Si2 176.54(9)
C21 Si2 C1 C2 109.36(12)
Si1 Si2 C1 C2 -100.35(11)
C21 Si2 C1 S1 -66.29(10)
Si1 Si2 C1 S1 84.00(9)
S1 C1 C2 C3 -0.48(14)
Si2 C1 C2 C3 -176.78(9)
C1 C2 C3 C4 0.50(17)
C2 C3 C4 S1 -0.26(15)
C2 C3 C4 Si4 -176.21(10)
C1 S1 C4 C3 -0.01(10)
C1 S1 C4 Si4 176.40(8)
C30 Si4 C4 C3 86.46(14)
Si3 Si4 C4 C3 -63.88(14)
C30 Si4 C4 S1 -89.08(9)
Si3 Si4 C4 S1 120.58(7)
C8 Si1 C5 C6 1.33(9)
Si2 Si1 C5 C6 -158.82(6)
C8 Si1 C5 Si5 118.39(7)
Si2 Si1 C5 Si5 -41.76(8)
C8 Si1 C5 Si6 -114.08(7)
Si2 Si1 C5 Si6 85.78(7)
Si1 C5 C6 C7 -25.27(11)
Si5 C5 C6 C7 -144.56(9)
Si6 C5 C6 C7 93.80(10)
C5 C6 C7 C8 45.55(14)
C6 C7 C8 Si1 -38.83(11)
C6 C7 C8 Si7 84.41(11)
C6 C7 C8 Si8 -154.24(9)
C5 Si1 C8 C7 20.76(9)
Si2 Si1 C8 C7 -179.14(6)
C5 Si1 C8 Si7 -96.17(7)
Si2 Si1 C8 Si7 63.94(8)
C5 Si1 C8 Si8 134.89(6)
Si2 Si1 C8 Si8 -65.00(8)
C1 Si2 C21 C26 71.07(12)
Si1 Si2 C21 C26 -77.37(11)
C1 Si2 C21 C22 -105.22(11)
Si1 Si2 C21 C22 106.34(10)
C26 C21 C22 C23 2.16(19)
Si2 C21 C22 C23 178.59(10)
C26 C21 C22 C27 -178.26(12)
Si2 C21 C22 C27 -1.84(17)
C21 C22 C23 C24 -1.2(2)
C27 C22 C23 C24 179.18(13)
C22 C23 C24 C25 0.2(2)
C22 C23 C24 C28 179.58(14)
C23 C24 C25 C26 -0.1(2)
C28 C24 C25 C26 -179.52(14)
C24 C25 C26 C21 1.1(2)
C24 C25 C26 C29 -177.58(14)
C22 C21 C26 C25 -2.10(19)
Si2 C21 C26 C25 -178.43(10)
C22 C21 C26 C29 176.52(12)
Si2 C21 C26 C29 0.18(18)
C4 Si4 C30 C35 102.35(11)
Si3 Si4 C30 C35 -109.74(10)
C4 Si4 C30 C31 -76.38(12)
Si3 Si4 C30 C31 71.54(12)
C35 C30 C31 C32 4.5(2)
Si4 C30 C31 C32 -176.78(10)
C35 C30 C31 C36 -172.86(13)
Si4 C30 C31 C36 5.87(19)
C30 C31 C32 C33 -1.4(2)
C36 C31 C32 C33 176.04(14)
C34 C33 C32 C31 -1.7(2)
C37 C33 C32 C31 178.87(14)
C32 C33 C34 C35 1.7(2)
C37 C33 C34 C35 -178.90(14)
C33 C34 C35 C30 1.4(2)
C33 C34 C35 C38 -176.63(14)
C31 C30 C35 C34 -4.5(2)
Si4 C30 C35 C34 176.72(11)
C31 C30 C35 C38 173.50(14)
Si4 C30 C35 C38 -5.28(19)
C42 Si3 C39 C40 6.22(9)
Si4 Si3 C39 C40 165.85(6)
C42 Si3 C39 Si10 -110.48(8)
Si4 Si3 C39 Si10 49.15(9)
C42 Si3 C39 Si9 120.76(7)
Si4 Si3 C39 Si9 -79.61(7)
Si3 C39 C40 C41 -28.83(12)
Si10 C39 C40 C41 93.67(11)
Si9 C39 C40 C41 -144.62(9)
C39 C40 C41 C42 45.49(15)
C40 C41 C42 Si3 -35.22(12)
C40 C41 C42 Si11 84.11(11)
C40 C41 C42 Si12 -155.15(9)

loop_
_platon_squeeze_void_nr
_platon_squeeze_void_average_x
_platon_squeeze_void_average_y
_platon_squeeze_void_average_z
_platon_squeeze_void_volume
_platon_squeeze_void_count_electrons
_platon_squeeze_void_content
1 0.500 0.000 0.500 148 41 ' '
2 0.500 0.075 1.000 628 159 ' '
